data_1561994
loop_
_publ_author_name
'Ye, Gan'
'Zou, Kang-Yu'
'Yang, Ying'
'Wang, Jun-Jie'
'Gou, Xiao-Feng'
'Li, Zuo-Xi'

_publ_section_title
;
 Anion effect on the topological frameworks of a series of manganese
 coordination polymers based on 1,4-bis(imidazol-1-yl)-benzene: Syntheses,
 crystal structures and magnetic properties
;
_journal_name_full 'Journal of Solid State Chemistry'
_journal_page_first 31
_journal_page_last 40
_journal_paper_doi 10.1016/j.jssc.2014.11.015
_journal_volume 225
_journal_year 2015
_chemical_formula_sum 'C38 H32 Cl8 Mn N12 O8'
_chemical_formula_weight 1123.30
_space_group_IT_number 14
_space_group_name_Hall '-P 2yn'
_space_group_name_H-M_alt 'P 1 21/n 1'
_symmetry_cell_setting monoclinic
_symmetry_space_group_name_H-M 'P 1 21/n 1'
_atom_sites_solution_hydrogens geom
_atom_sites_solution_primary direct
_atom_sites_solution_secondary difmap
_audit_creation_method SHELXL-97
_cell_angle_alpha 90.00
_cell_angle_beta 103.323(5)
_cell_angle_gamma 90.00
_cell_formula_units_Z 2
_cell_length_a 8.311(2)
_cell_length_b 21.674(6)
_cell_length_c 13.501(4)
_cell_measurement_reflns_used 1214
_cell_measurement_temperature 293(2)
_cell_measurement_theta_max 19.70
_cell_measurement_theta_min 2.44
_cell_volume 2366.5(11)
_computing_cell_refinement 'CrystalClear (Rigaku/MSC Inc., 2005)'
_computing_data_collection 'CrystalClear (Rigaku/MSC Inc., 2005)'
_computing_data_reduction 'CrystalClear (Rigaku/MSC Inc., 2005)'
_computing_molecular_graphics 'Bruker SHELXTL'
_computing_publication_material 'Bruker SHELXTL'
_computing_structure_refinement 'SHELXL-97 (Sheldrick, 1997)'
_computing_structure_solution 'SHELXS-97 (Sheldrick, 1990)'
_diffrn_ambient_temperature 293(2)
_diffrn_detector_area_resol_mean 9
_diffrn_measured_fraction_theta_full 0.984
_diffrn_measured_fraction_theta_max 0.984
_diffrn_measurement_device_type 'CCD area detector'
_diffrn_measurement_method \w
_diffrn_radiation_monochromator graphite
_diffrn_radiation_source 'fine-focus sealed tube'
_diffrn_radiation_type MoK\a
_diffrn_radiation_wavelength 0.71073
_diffrn_reflns_av_R_equivalents 0.1246
_diffrn_reflns_av_sigmaI/netI 0.1733
_diffrn_reflns_limit_h_max 10
_diffrn_reflns_limit_h_min -5
_diffrn_reflns_limit_k_max 27
_diffrn_reflns_limit_k_min -24
_diffrn_reflns_limit_l_max 16
_diffrn_reflns_limit_l_min -16
_diffrn_reflns_number 13703
_diffrn_reflns_theta_full 26.60
_diffrn_reflns_theta_max 26.60
_diffrn_reflns_theta_min 1.81
_diffrn_standards_decay_% 0
_diffrn_standards_interval_count 0
_diffrn_standards_interval_time 0
_exptl_absorpt_coefficient_mu 0.794
_exptl_absorpt_correction_T_max 0.853
_exptl_absorpt_correction_T_min 0.820
_exptl_absorpt_correction_type multi-scan
_exptl_absorpt_process_details CrystalClear
_exptl_crystal_colour colorless
_exptl_crystal_density_diffrn 1.576
_exptl_crystal_density_method 'not measured'
_exptl_crystal_description block
_exptl_crystal_F_000 1138
_exptl_crystal_size_max 0.25
_exptl_crystal_size_mid 0.22
_exptl_crystal_size_min 0.20
_refine_diff_density_max 1.421
_refine_diff_density_min -0.582
_refine_diff_density_rms 0.098
_refine_ls_extinction_method none
_refine_ls_goodness_of_fit_ref 0.936
_refine_ls_hydrogen_treatment constr
_refine_ls_matrix_type full
_refine_ls_number_parameters 304
_refine_ls_number_reflns 4872
_refine_ls_number_restraints 0
_refine_ls_restrained_S_all 0.936
_refine_ls_R_factor_all 0.1877
_refine_ls_R_factor_gt 0.0754
_refine_ls_shift/su_max 0.000
_refine_ls_shift/su_mean 0.000
_refine_ls_structure_factor_coef Fsqd
_refine_ls_weighting_details 'calc w=1/[\s^2^(Fo^2^)+(0.1199P)^2^+0.0000P] where P=(Fo^2^+2Fc^2^)/3'
_refine_ls_weighting_scheme calc
_refine_ls_wR_factor_gt 0.1842
_refine_ls_wR_factor_ref 0.2385
_reflns_number_gt 2079
_reflns_number_total 4872
_reflns_threshold_expression >2sigma(I)
_cod_data_source_file JSSC-2015-225-31.cif
_cod_data_source_block 1
_cod_depositor_comments
;
The following automatic conversions were performed:

data item '_exptl_crystal_density_meas' value 'NONE' was changed to
'?' -- the value is perceived as not measured.

Automatic conversion script
Id: cif_fix_values 8369 2020-08-20 11:38:08Z andrius 
;
_cod_original_cell_volume 2366.4(11)
_cod_original_sg_symbol_H-M P2(1)/n
_cod_database_code 1561994

loop_
_symmetry_equiv_pos_as_xyz
'x, y, z'
'-x+1/2, y+1/2, -z+1/2'
'-x, -y, -z'
'x-1/2, -y-1/2, z-1/2'

loop_
_atom_site_label
_atom_site_type_symbol
_atom_site_fract_x
_atom_site_fract_y
_atom_site_fract_z
_atom_site_U_iso_or_equiv
_atom_site_adp_type
_atom_site_occupancy
_atom_site_symmetry_multiplicity
_atom_site_calc_flag
_atom_site_refinement_flags
_atom_site_disorder_assembly
_atom_site_disorder_group
Mn1 Mn 1.0000 0.0000 0.5000 0.0223(4) Uani 1 2 d S . .
N1 N 0.8575(6) 0.0474(2) 0.6019(3) 0.0307(12) Uani 1 1 d . . .
N2 N 0.7788(6) 0.1150(2) 0.7039(4) 0.0322(12) Uani 1 1 d . . .
N3 N 0.7392(6) 0.3301(2) 0.9272(4) 0.0324(12) Uani 1 1 d . . .
N4 N 0.6443(6) 0.4129(2) 0.9895(3) 0.0294(12) Uani 1 1 d . . .
N5 N 0.8035(6) 0.0298(2) 0.3579(3) 0.0308(12) Uani 1 1 d . . .
N6 N 0.6395(6) 0.0308(2) 0.2043(3) 0.0306(12) Uani 1 1 d . . .
C1 C 0.8738(8) 0.1036(3) 0.6375(4) 0.0344(15) Uani 1 1 d . . .
H1 H 0.9437 0.1328 0.6190 0.041 Uiso 1 1 calc R . .
C2 C 0.7422(8) 0.0197(3) 0.6485(5) 0.0353(16) Uani 1 1 d . . .
H2 H 0.7057 -0.0209 0.6386 0.042 Uiso 1 1 calc R . .
C3 C 0.6920(8) 0.0607(3) 0.7100(5) 0.0368(16) Uani 1 1 d . . .
H3 H 0.6147 0.0540 0.7489 0.044 Uiso 1 1 calc R . .
C4 C 0.7682(8) 0.1707(3) 0.7583(4) 0.0340(16) Uani 1 1 d . . .
C5 C 0.9060(9) 0.2061(3) 0.7938(5) 0.0431(18) Uani 1 1 d . . .
H5 H 1.0073 0.1940 0.7821 0.052 Uiso 1 1 calc R . .
C6 C 0.8952(8) 0.2592(3) 0.8465(5) 0.0418(17) Uani 1 1 d . . .
H6 H 0.9881 0.2838 0.8690 0.050 Uiso 1 1 calc R . .
C7 C 0.7447(8) 0.2761(3) 0.8661(4) 0.0333(15) Uani 1 1 d . . .
C8 C 0.6056(8) 0.2420(3) 0.8292(5) 0.0401(17) Uani 1 1 d . . .
H8 H 0.5042 0.2542 0.8407 0.048 Uiso 1 1 calc R . .
C9 C 0.6183(8) 0.1892(3) 0.7746(5) 0.0420(17) Uani 1 1 d . . .
H9 H 0.5243 0.1658 0.7484 0.050 Uiso 1 1 calc R . .
C10 C 0.6115(7) 0.3691(3) 0.9215(4) 0.0293(14) Uani 1 1 d . . .
H10 H 0.5111 0.3653 0.8743 0.035 Uiso 1 1 calc R . .
C11 C 0.8628(8) 0.3506(3) 1.0055(5) 0.0465(19) Uani 1 1 d . . .
H11 H 0.9671 0.3333 1.0284 0.056 Uiso 1 1 calc R . .
C12 C 0.8026(8) 0.4010(3) 1.0426(5) 0.0439(18) Uani 1 1 d . . .
H12 H 0.8606 0.4245 1.0968 0.053 Uiso 1 1 calc R . .
C13 C 0.7744(8) 0.0060(3) 0.2652(4) 0.0327(15) Uani 1 1 d . . .
H13 H 0.8394 -0.0242 0.2449 0.039 Uiso 1 1 calc R . .
C14 C 0.6844(8) 0.0735(3) 0.3542(5) 0.0403(17) Uani 1 1 d . . .
H14 H 0.6753 0.0989 0.4082 0.048 Uiso 1 1 calc R . .
C15 C 0.5822(8) 0.0745(3) 0.2614(5) 0.0449(18) Uani 1 1 d . . .
H15 H 0.4905 0.0999 0.2400 0.054 Uiso 1 1 calc R . .
C16 C 0.5691(7) 0.0146(3) 0.0995(4) 0.0311(15) Uani 1 1 d . . .
C17 C 0.4821(8) 0.0586(3) 0.0358(4) 0.0398(17) Uani 1 1 d . . .
H17 H 0.4691 0.0980 0.0600 0.048 Uiso 1 1 calc R . .
C18 C 0.5863(8) -0.0436(3) 0.0653(5) 0.0406(17) Uani 1 1 d . . .
H18 H 0.6436 -0.0732 0.1095 0.049 Uiso 1 1 calc R . .
C19 C 0.4791(10) 0.3738(4) 0.5616(6) 0.073(3) Uani 1 1 d . . .
H19 H 0.5532 0.3453 0.5374 0.088 Uiso 1 1 calc R . .
Cl1 Cl 0.3246(3) 0.23770(10) 0.01501(18) 0.0653(7) Uani 1 1 d . . .
Cl2 Cl 0.4025(4) 0.42681(14) 0.4651(2) 0.1132(10) Uani 1 1 d . . .
Cl3 Cl 0.5956(3) 0.41469(15) 0.66661(19) 0.1072(10) Uani 1 1 d . . .
Cl4 Cl 0.3243(4) 0.33164(14) 0.5933(3) 0.1200(11) Uani 1 1 d . . .
O1 O 0.1967(8) 0.2534(4) 0.0585(6) 0.136(3) Uani 1 1 d . . .
O2 O 0.4826(9) 0.2464(5) 0.0642(7) 0.169(5) Uani 1 1 d . . .
O3 O 0.2925(7) 0.1887(3) -0.0528(5) 0.087(2) Uani 1 1 d . . .
O4 O 0.2978(12) 0.2888(4) -0.0603(10) 0.181(4) Uani 1 1 d . . .

loop_
_atom_site_aniso_label
_atom_site_aniso_U_11
_atom_site_aniso_U_22
_atom_site_aniso_U_33
_atom_site_aniso_U_23
_atom_site_aniso_U_13
_atom_site_aniso_U_12
Mn1 0.0292(8) 0.0212(6) 0.0157(6) -0.0013(5) 0.0033(5) -0.0004(5)
N1 0.043(3) 0.027(3) 0.022(3) -0.004(2) 0.006(2) 0.007(2)
N2 0.036(3) 0.033(3) 0.031(3) -0.010(2) 0.013(2) 0.002(2)
N3 0.035(3) 0.031(3) 0.032(3) -0.004(2) 0.009(2) 0.007(2)
N4 0.038(3) 0.022(3) 0.026(3) -0.003(2) 0.003(2) 0.002(2)
N5 0.030(3) 0.037(3) 0.022(3) -0.003(2) -0.001(2) -0.002(2)
N6 0.034(3) 0.034(3) 0.019(2) 0.000(2) -0.004(2) 0.002(2)
C1 0.045(4) 0.033(4) 0.027(3) 0.003(3) 0.013(3) -0.003(3)
C2 0.041(4) 0.027(3) 0.039(4) -0.003(3) 0.010(3) -0.003(3)
C3 0.043(4) 0.041(4) 0.033(4) -0.005(3) 0.024(3) -0.005(3)
C4 0.041(4) 0.038(4) 0.025(3) -0.008(3) 0.013(3) 0.009(3)
C5 0.044(5) 0.044(4) 0.044(4) -0.011(3) 0.016(3) 0.005(3)
C6 0.038(4) 0.039(4) 0.047(4) -0.018(3) 0.005(3) 0.006(3)
C7 0.041(4) 0.034(4) 0.024(3) -0.009(3) 0.008(3) 0.012(3)
C8 0.035(4) 0.037(4) 0.049(4) -0.012(3) 0.011(3) 0.010(3)
C9 0.037(4) 0.040(4) 0.047(4) -0.014(3) 0.005(3) -0.001(3)
C10 0.031(4) 0.028(3) 0.029(3) -0.005(3) 0.007(3) 0.003(3)
C11 0.049(5) 0.047(4) 0.036(4) -0.018(3) -0.006(3) 0.020(3)
C12 0.048(5) 0.035(4) 0.041(4) -0.011(3) -0.005(3) 0.011(3)
C13 0.035(4) 0.037(4) 0.022(3) -0.005(3) -0.001(3) 0.005(3)
C14 0.046(4) 0.042(4) 0.030(4) -0.008(3) 0.001(3) 0.004(3)
C15 0.046(5) 0.055(5) 0.027(4) -0.008(3) -0.007(3) 0.017(3)
C16 0.032(4) 0.036(4) 0.020(3) 0.001(3) -0.005(3) 0.001(3)
C17 0.052(5) 0.037(4) 0.024(3) -0.003(3) -0.003(3) 0.007(3)
C18 0.047(4) 0.041(4) 0.026(3) 0.007(3) -0.009(3) 0.004(3)
C19 0.063(6) 0.083(7) 0.072(6) -0.016(5) 0.015(5) 0.011(5)
Cl1 0.0544(14) 0.0568(13) 0.0909(16) -0.0247(12) 0.0292(13) -0.0074(10)
Cl2 0.136(3) 0.105(2) 0.0771(18) -0.0067(16) -0.0181(17) 0.0024(18)
Cl3 0.103(2) 0.146(3) 0.0614(16) -0.0233(16) -0.0022(14) -0.0211(18)
Cl4 0.085(2) 0.092(2) 0.186(3) 0.006(2) 0.036(2) -0.0023(16)
O1 0.067(5) 0.229(10) 0.116(6) -0.096(6) 0.026(4) 0.005(5)
O2 0.059(5) 0.270(12) 0.156(8) -0.123(8) -0.019(5) 0.040(6)
O3 0.092(5) 0.072(4) 0.094(5) -0.038(4) 0.015(4) 0.014(3)
O4 0.157(9) 0.121(8) 0.275(13) 0.063(8) 0.072(9) 0.006(6)

loop_
_atom_type_symbol
_atom_type_description
_atom_type_scat_dispersion_real
_atom_type_scat_dispersion_imag
_atom_type_scat_source
C C 0.0033 0.0016 'International Tables Vol C Tables 4.2.6.8 and 6.1.1.4'
H H 0.0000 0.0000 'International Tables Vol C Tables 4.2.6.8 and 6.1.1.4'
N N 0.0061 0.0033 'International Tables Vol C Tables 4.2.6.8 and 6.1.1.4'
O O 0.0106 0.0060 'International Tables Vol C Tables 4.2.6.8 and 6.1.1.4'
Cl Cl 0.1484 0.1585 'International Tables Vol C Tables 4.2.6.8 and 6.1.1.4'
Mn Mn 0.3368 0.7283 'International Tables Vol C Tables 4.2.6.8 and 6.1.1.4'

loop_
_geom_angle_atom_site_label_1
_geom_angle_atom_site_label_2
_geom_angle_atom_site_label_3
_geom_angle
_geom_angle_site_symmetry_1
_geom_angle_site_symmetry_3
N4 Mn1 N1 88.93(18) 2_646 .
N4 Mn1 N4 180.0 2_646 4_665
N1 Mn1 N4 91.07(18) . 4_665
N4 Mn1 N1 91.07(18) 2_646 3_756
N1 Mn1 N1 179.999(1) . 3_756
N4 Mn1 N1 88.93(18) 4_665 3_756
N4 Mn1 N5 89.91(17) 2_646 3_756
N1 Mn1 N5 89.45(17) . 3_756
N4 Mn1 N5 90.09(17) 4_665 3_756
N1 Mn1 N5 90.55(17) 3_756 3_756
N4 Mn1 N5 90.09(17) 2_646 .
N1 Mn1 N5 90.55(17) . .
N4 Mn1 N5 89.91(17) 4_665 .
N1 Mn1 N5 89.45(17) 3_756 .
N5 Mn1 N5 180.0 3_756 .
C1 N1 C2 105.0(5) . .
C1 N1 Mn1 128.6(4) . .
C2 N1 Mn1 126.1(4) . .
C1 N2 C3 106.0(5) . .
C1 N2 C4 127.8(5) . .
C3 N2 C4 126.2(5) . .
C10 N3 C11 106.4(5) . .
C10 N3 C7 127.4(5) . .
C11 N3 C7 126.2(5) . .
C10 N4 C12 104.5(5) . .
C10 N4 Mn1 128.6(4) . 2_656
C12 N4 Mn1 125.8(4) . 2_656
C13 N5 C14 105.3(5) . .
C13 N5 Mn1 128.2(4) . .
C14 N5 Mn1 126.4(4) . .
C13 N6 C15 106.3(5) . .
C13 N6 C16 126.6(5) . .
C15 N6 C16 127.1(5) . .
N1 C1 N2 112.9(5) . .
N1 C1 H1 123.6 . .
N2 C1 H1 123.6 . .
C3 C2 N1 109.7(5) . .
C3 C2 H2 125.2 . .
N1 C2 H2 125.2 . .
C2 C3 N2 106.4(5) . .
C2 C3 H3 126.8 . .
N2 C3 H3 126.8 . .
C5 C4 C9 119.8(6) . .
C5 C4 N2 120.5(6) . .
C9 C4 N2 119.7(6) . .
C6 C5 C4 120.2(6) . .
C6 C5 H5 119.9 . .
C4 C5 H5 119.9 . .
C5 C6 C7 119.5(6) . .
C5 C6 H6 120.2 . .
C7 C6 H6 120.2 . .
C8 C7 C6 120.9(6) . .
C8 C7 N3 120.9(6) . .
C6 C7 N3 118.3(6) . .
C7 C8 C9 118.8(6) . .
C7 C8 H8 120.6 . .
C9 C8 H8 120.6 . .
C4 C9 C8 120.7(6) . .
C4 C9 H9 119.6 . .
C8 C9 H9 119.6 . .
N4 C10 N3 112.5(5) . .
N4 C10 H10 123.8 . .
N3 C10 H10 123.8 . .
C12 C11 N3 105.9(6) . .
C12 C11 H11 127.0 . .
N3 C11 H11 127.0 . .
C11 C12 N4 110.7(6) . .
C11 C12 H12 124.7 . .
N4 C12 H12 124.7 . .
N5 C13 N6 111.7(5) . .
N5 C13 H13 124.2 . .
N6 C13 H13 124.2 . .
C15 C14 N5 110.1(6) . .
C15 C14 H14 125.0 . .
N5 C14 H14 125.0 . .
C14 C15 N6 106.6(6) . .
C14 C15 H15 126.7 . .
N6 C15 H15 126.7 . .
C18 C16 C17 120.9(5) . .
C18 C16 N6 120.5(5) . .
C17 C16 N6 118.7(5) . .
C16 C17 C18 119.3(6) . 3_655
C16 C17 H17 120.4 . .
C18 C17 H17 120.4 3_655 .
C16 C18 C17 119.9(6) . 3_655
C16 C18 H18 120.1 . .
C17 C18 H18 120.1 3_655 .
Cl4 C19 Cl2 111.9(5) . .
Cl4 C19 Cl3 111.9(5) . .
Cl2 C19 Cl3 107.9(5) . .
Cl4 C19 H19 108.3 . .
Cl2 C19 H19 108.3 . .
Cl3 C19 H19 108.3 . .
O2 Cl1 O1 121.3(5) . .
O2 Cl1 O3 116.9(4) . .
O1 Cl1 O3 115.1(4) . .
O2 Cl1 O4 102.1(6) . .
O1 Cl1 O4 95.7(6) . .
O3 Cl1 O4 98.3(6) . .

loop_
_geom_bond_atom_site_label_1
_geom_bond_atom_site_label_2
_geom_bond_distance
_geom_bond_site_symmetry_2
Mn1 N4 2.258(5) 2_646
Mn1 N1 2.258(5) .
Mn1 N4 2.258(5) 4_665
Mn1 N1 2.258(5) 3_756
Mn1 N5 2.307(5) 3_756
Mn1 N5 2.307(5) .
N1 C1 1.307(7) .
N1 C2 1.398(8) .
N2 C1 1.347(7) .
N2 C3 1.394(8) .
N2 C4 1.426(7) .
N3 C10 1.344(7) .
N3 C11 1.367(8) .
N3 C7 1.440(7) .
N4 C10 1.306(7) .
N4 C12 1.370(8) .
N4 Mn1 2.258(5) 2_656
N5 C13 1.323(7) .
N5 C14 1.363(8) .
N6 C13 1.341(7) .
N6 C15 1.375(8) .
N6 C16 1.444(7) .
C1 H1 0.9300 .
C2 C3 1.346(8) .
C2 H2 0.9300 .
C3 H3 0.9300 .
C4 C5 1.370(9) .
C4 C9 1.373(8) .
C5 C6 1.365(8) .
C5 H5 0.9300 .
C6 C7 1.386(8) .
C6 H6 0.9300 .
C7 C8 1.365(9) .
C8 C9 1.379(8) .
C8 H8 0.9300 .
C9 H9 0.9300 .
C10 H10 0.9300 .
C11 C12 1.344(8) .
C11 H11 0.9300 .
C12 H12 0.9300 .
C13 H13 0.9300 .
C14 C15 1.342(8) .
C14 H14 0.9300 .
C15 H15 0.9300 .
C16 C18 1.360(8) .
C16 C17 1.373(8) .
C17 C18 1.392(8) 3_655
C17 H17 0.9300 .
C18 C17 1.392(8) 3_655
C18 H18 0.9300 .
C19 Cl4 1.710(9) .
C19 Cl2 1.744(9) .
C19 Cl3 1.761(8) .
C19 H19 0.9800 .
Cl1 O2 1.342(7) .
Cl1 O1 1.370(6) .
Cl1 O3 1.388(6) .
Cl1 O4 1.486(10) .

loop_
_geom_torsion_atom_site_label_1
_geom_torsion_atom_site_label_2
_geom_torsion_atom_site_label_3
_geom_torsion_atom_site_label_4
_geom_torsion
_geom_torsion_site_symmetry_1
_geom_torsion_site_symmetry_2
_geom_torsion_site_symmetry_3
_geom_torsion_site_symmetry_4
N4 Mn1 N1 C1 177.5(5) 2_646 . . .
N4 Mn1 N1 C1 -2.5(5) 4_665 . . .
N1 Mn1 N1 C1 -45(38) 3_756 . . .
N5 Mn1 N1 C1 87.6(5) 3_756 . . .
N5 Mn1 N1 C1 -92.4(5) . . . .
N4 Mn1 N1 C2 4.3(5) 2_646 . . .
N4 Mn1 N1 C2 -175.7(5) 4_665 . . .
N1 Mn1 N1 C2 142(38) 3_756 . . .
N5 Mn1 N1 C2 -85.6(5) 3_756 . . .
N5 Mn1 N1 C2 94.4(5) . . . .
N4 Mn1 N5 C13 -71.3(5) 2_646 . . .
N1 Mn1 N5 C13 -160.3(5) . . . .
N4 Mn1 N5 C13 108.7(5) 4_665 . . .
N1 Mn1 N5 C13 19.7(5) 3_756 . . .
N5 Mn1 N5 C13 -131(5) 3_756 . . .
N4 Mn1 N5 C14 103.7(5) 2_646 . . .
N1 Mn1 N5 C14 14.8(5) . . . .
N4 Mn1 N5 C14 -76.3(5) 4_665 . . .
N1 Mn1 N5 C14 -165.2(5) 3_756 . . .
N5 Mn1 N5 C14 44(5) 3_756 . . .
C2 N1 C1 N2 0.1(7) . . . .
Mn1 N1 C1 N2 -174.2(4) . . . .
C3 N2 C1 N1 -0.8(7) . . . .
C4 N2 C1 N1 178.7(5) . . . .
C1 N1 C2 C3 0.6(7) . . . .
Mn1 N1 C2 C3 175.1(4) . . . .
N1 C2 C3 N2 -1.0(7) . . . .
C1 N2 C3 C2 1.0(7) . . . .
C4 N2 C3 C2 -178.4(6) . . . .
C1 N2 C4 C5 -36.4(9) . . . .
C3 N2 C4 C5 143.0(6) . . . .
C1 N2 C4 C9 143.1(6) . . . .
C3 N2 C4 C9 -37.5(9) . . . .
C9 C4 C5 C6 0.9(10) . . . .
N2 C4 C5 C6 -179.6(6) . . . .
C4 C5 C6 C7 1.7(10) . . . .
C5 C6 C7 C8 -3.2(10) . . . .
C5 C6 C7 N3 176.2(6) . . . .
C10 N3 C7 C8 -31.2(9) . . . .
C11 N3 C7 C8 146.3(7) . . . .
C10 N3 C7 C6 149.4(6) . . . .
C11 N3 C7 C6 -33.0(9) . . . .
C6 C7 C8 C9 2.0(10) . . . .
N3 C7 C8 C9 -177.3(6) . . . .
C5 C4 C9 C8 -2.1(10) . . . .
N2 C4 C9 C8 178.4(6) . . . .
C7 C8 C9 C4 0.7(10) . . . .
C12 N4 C10 N3 -0.4(7) . . . .
Mn1 N4 C10 N3 168.1(4) 2_656 . . .
C11 N3 C10 N4 0.3(7) . . . .
C7 N3 C10 N4 178.3(5) . . . .
C10 N3 C11 C12 -0.1(8) . . . .
C7 N3 C11 C12 -178.1(6) . . . .
N3 C11 C12 N4 -0.1(8) . . . .
C10 N4 C12 C11 0.3(8) . . . .
Mn1 N4 C12 C11 -168.6(5) 2_656 . . .
C14 N5 C13 N6 -2.3(7) . . . .
Mn1 N5 C13 N6 173.6(4) . . . .
C15 N6 C13 N5 1.9(7) . . . .
C16 N6 C13 N5 -178.2(5) . . . .
C13 N5 C14 C15 1.9(8) . . . .
Mn1 N5 C14 C15 -174.1(4) . . . .
N5 C14 C15 N6 -0.8(8) . . . .
C13 N6 C15 C14 -0.6(7) . . . .
C16 N6 C15 C14 179.4(6) . . . .
C13 N6 C16 C18 29.2(9) . . . .
C15 N6 C16 C18 -150.8(7) . . . .
C13 N6 C16 C17 -152.0(6) . . . .
C15 N6 C16 C17 28.0(9) . . . .
C18 C16 C17 C18 -1.2(11) . . . 3_655
N6 C16 C17 C18 180.0(6) . . . 3_655
C17 C16 C18 C17 1.2(11) . . . 3_655
N6 C16 C18 C17 -180.0(6) . . . 3_655
